data_2237112
loop_
_publ_author_name
'Pienaar, Daniel P.'
'Khorasani, Sanaz'
'de Koning, Charles B.'
'Michael, Joseph P.'

_publ_section_title
;
 3-Hydroxy-1-(4-methoxybenzyl)piperidin-2-one
;
_journal_coeditor_code BH2468
_journal_issue 1
_journal_name_full 'Acta Crystallographica Section E'
_journal_page_first o51
_journal_paper_doi 10.1107/S1600536812049501
_journal_volume 69
_journal_year 2013
_chemical_formula_iupac 'C13 H17 N O3'
_chemical_formula_moiety 'C13 H17 N O3'
_chemical_formula_sum 'C13 H17 N O3'
_chemical_formula_weight 235.28
_chemical_melting_point 347
_chemical_name_systematic
;
3-Hydroxy-1-(4-methoxybenzyl)piperidin-2-one
;
_space_group_IT_number 14
_symmetry_cell_setting monoclinic
_symmetry_space_group_name_Hall '-P 2ybc'
_symmetry_space_group_name_H-M 'P 1 21/c 1'
_atom_sites_solution_hydrogens geom
_atom_sites_solution_primary direct
_atom_sites_solution_secondary difmap
_audit_creation_method SHELXL-97
_cell_angle_alpha 90.00
_cell_angle_beta 90.497(5)
_cell_angle_gamma 90.00
_cell_formula_units_Z 4
_cell_length_a 12.980(3)
_cell_length_b 7.6143(17)
_cell_length_c 12.189(3)
_cell_measurement_reflns_used 958
_cell_measurement_temperature 173(2)
_cell_measurement_theta_max 28.27
_cell_measurement_theta_min 3.52
_cell_volume 1204.6(5)
_computing_cell_refinement 'SAINT-NT (Bruker, 2005)'
_computing_data_collection 'APEX2 (Bruker, 2005)'
_computing_data_reduction 'SAINT-NT (Bruker, 2005)'
_computing_molecular_graphics
;
<i>ORTEP-3 for Windows</i> (Farrugia, 2012) and <i>SCHAKAL99</i>
(Keller, 1999)
;
_computing_publication_material
;
<i>WinGX</i> (Farrugia, 2012) and <i>PLATON</i> (Spek, 2009)
;
_computing_structure_refinement 'SHELXL97 (Sheldrick, 2008)'
_computing_structure_solution 'SHELXS97 (Sheldrick, 2008)'
_diffrn_ambient_temperature 173(2)
_diffrn_measured_fraction_theta_full 0.999
_diffrn_measured_fraction_theta_max 0.999
_diffrn_measurement_device_type 'Bruker APEXII CCD'
_diffrn_measurement_method '\f and \w scans'
_diffrn_radiation_monochromator graphite
_diffrn_radiation_source 'fine-focus sealed tube'
_diffrn_radiation_type MoK\a
_diffrn_radiation_wavelength 0.71073
_diffrn_reflns_av_R_equivalents 0.0265
_diffrn_reflns_av_sigmaI/netI 0.0237
_diffrn_reflns_limit_h_max 17
_diffrn_reflns_limit_h_min -14
_diffrn_reflns_limit_k_max 10
_diffrn_reflns_limit_k_min -10
_diffrn_reflns_limit_l_max 9
_diffrn_reflns_limit_l_min -16
_diffrn_reflns_number 8378
_diffrn_reflns_theta_full 28.00
_diffrn_reflns_theta_max 28.00
_diffrn_reflns_theta_min 3.10
_exptl_absorpt_coefficient_mu 0.092
_exptl_absorpt_correction_type none
_exptl_crystal_colour colourless
_exptl_crystal_density_diffrn 1.297
_exptl_crystal_density_method 'not measured'
_exptl_crystal_description irregular
_exptl_crystal_F_000 504
_exptl_crystal_size_max 0.32
_exptl_crystal_size_mid 0.26
_exptl_crystal_size_min 0.18
_refine_diff_density_max 0.517
_refine_diff_density_min -0.216
_refine_ls_extinction_method none
_refine_ls_goodness_of_fit_ref 1.080
_refine_ls_hydrogen_treatment mixed
_refine_ls_matrix_type full
_refine_ls_number_constraints 0
_refine_ls_number_parameters 158
_refine_ls_number_reflns 2895
_refine_ls_number_restraints 0
_refine_ls_restrained_S_all 1.080
_refine_ls_R_factor_all 0.0540
_refine_ls_R_factor_gt 0.0421
_refine_ls_shift/su_max 0.000
_refine_ls_shift/su_mean 0.000
_refine_ls_structure_factor_coef Fsqd
_refine_ls_weighting_details 'calc w=1/[\s^2^(Fo^2^)+(0.0660P)^2^+0.1896P] where P=(Fo^2^+2Fc^2^)/3'
_refine_ls_weighting_scheme calc
_refine_ls_wR_factor_gt 0.1165
_refine_ls_wR_factor_ref 0.1237
_reflns_number_gt 2271
_reflns_number_total 2895
_reflns_threshold_expression I>2\s(I)
_cod_data_source_file bh2468.cif
_cod_data_source_block I
_cod_original_sg_symbol_H-M 'P 21/c'
_cod_database_code 2237112
_cod_database_fobs_code 2237112

loop_
_symmetry_equiv_pos_as_xyz
'x, y, z'
'-x, y+1/2, -z+1/2'
'-x, -y, -z'
'x, -y-1/2, z-1/2'

loop_
_atom_site_type_symbol
_atom_site_label
_atom_site_fract_x
_atom_site_fract_y
_atom_site_fract_z
_atom_site_U_iso_or_equiv
_atom_site_adp_type
_atom_site_calc_flag
_atom_site_refinement_flags
_atom_site_occupancy
_atom_site_symmetry_multiplicity
C C2 0.11028(9) 0.10275(17) 0.35921(10) 0.0283(3) Uani d . 1 1
C C3 0.06871(9) -0.07971(17) 0.32619(11) 0.0304(3) Uani d . 1 1
H H3 -0.0060 -0.0662 0.3072 0.037 Uiso calc R 1 1
C C4 0.12221(11) -0.15543(17) 0.22690(12) 0.0353(3) Uani d . 1 1
H H4A 0.0856 -0.2621 0.2013 0.042 Uiso calc R 1 1
H H4B 0.1939 -0.1883 0.2463 0.042 Uiso calc R 1 1
C C5 0.12221(11) -0.01793(18) 0.13695(11) 0.0374(3) Uani d . 1 1
H H5A 0.1507 -0.0688 0.0689 0.045 Uiso calc R 1 1
H H5B 0.0508 0.0209 0.1214 0.045 Uiso calc R 1 1
C C6 0.18684(10) 0.13727(17) 0.17295(10) 0.0323(3) Uani d . 1 1
H H6A 0.2605 0.1038 0.1716 0.039 Uiso calc R 1 1
H H6B 0.1766 0.2349 0.1204 0.039 Uiso calc R 1 1
C C7 0.20555(10) 0.36915(17) 0.31491(12) 0.0334(3) Uani d . 1 1
H H7A 0.1693 0.4153 0.3800 0.040 Uiso calc R 1 1
H H7B 0.1951 0.4535 0.2540 0.040 Uiso calc R 1 1
C C8 0.31965(10) 0.35530(15) 0.34078(11) 0.0296(3) Uani d . 1 1
C C9 0.35322(10) 0.27078(17) 0.43529(11) 0.0343(3) Uani d . 1 1
H H9 0.3037 0.2227 0.4838 0.041 Uiso calc R 1 1
C C10 0.45748(11) 0.25429(18) 0.46121(11) 0.0349(3) Uani d . 1 1
H H10 0.4786 0.1967 0.5268 0.042 Uiso calc R 1 1
C C11 0.53038(10) 0.32307(16) 0.39013(11) 0.0321(3) Uani d . 1 1
C C12 0.49838(10) 0.4107(2) 0.29565(12) 0.0389(3) Uani d . 1 1
H H12 0.5479 0.4600 0.2477 0.047 Uiso calc R 1 1
C C13 0.39415(10) 0.42600(19) 0.27143(11) 0.0365(3) Uani d . 1 1
H H13 0.3730 0.4856 0.2066 0.044 Uiso calc R 1 1
C C14 0.66904(13) 0.2242(2) 0.50439(15) 0.0495(4) Uani d . 1 1
H H14A 0.6450 0.2894 0.5686 0.074 Uiso calc R 1 1
H H14B 0.7445 0.2192 0.5055 0.074 Uiso calc R 1 1
H H14C 0.6411 0.1047 0.5061 0.074 Uiso calc R 1 1
N N1 0.16062(8) 0.19805(13) 0.28388(8) 0.0270(2) Uani d . 1 1
O O1 0.09468(8) 0.15790(15) 0.45317(8) 0.0444(3) Uani d . 1 1
O O2 0.07623(8) -0.19755(14) 0.41449(10) 0.0457(3) Uani d . 1 1
H H2 0.0256(18) -0.165(3) 0.4675(17) 0.069 Uiso d . 1 1
O O3 0.63479(7) 0.31060(14) 0.40678(9) 0.0431(3) Uani d . 1 1

loop_
_atom_site_aniso_label
_atom_site_aniso_U_11
_atom_site_aniso_U_22
_atom_site_aniso_U_33
_atom_site_aniso_U_12
_atom_site_aniso_U_13
_atom_site_aniso_U_23
C2 0.0217(5) 0.0342(6) 0.0289(6) -0.0031(5) -0.0005(4) 0.0000(5)
C3 0.0229(6) 0.0295(6) 0.0389(7) -0.0030(5) -0.0027(5) 0.0049(5)
C4 0.0332(7) 0.0276(6) 0.0451(8) 0.0003(5) -0.0046(6) -0.0036(5)
C5 0.0420(8) 0.0393(7) 0.0309(7) 0.0059(6) -0.0042(5) -0.0062(5)
C6 0.0340(7) 0.0356(7) 0.0272(6) 0.0037(5) 0.0051(5) 0.0026(5)
C7 0.0288(6) 0.0249(6) 0.0465(8) -0.0013(5) 0.0043(5) -0.0014(5)
C8 0.0284(6) 0.0234(6) 0.0371(7) -0.0034(5) 0.0042(5) -0.0038(5)
C9 0.0309(7) 0.0336(7) 0.0385(7) -0.0038(5) 0.0097(5) 0.0021(5)
C10 0.0352(7) 0.0348(7) 0.0349(7) -0.0028(5) 0.0019(5) 0.0031(5)
C11 0.0268(6) 0.0293(6) 0.0404(7) -0.0052(5) 0.0016(5) -0.0049(5)
C12 0.0318(7) 0.0448(8) 0.0402(7) -0.0106(6) 0.0075(5) 0.0056(6)
C13 0.0343(7) 0.0377(7) 0.0377(7) -0.0067(6) 0.0023(5) 0.0067(6)
C14 0.0375(8) 0.0456(9) 0.0652(11) -0.0059(7) -0.0124(7) 0.0064(7)
N1 0.0249(5) 0.0262(5) 0.0300(5) -0.0014(4) 0.0030(4) 0.0001(4)
O1 0.0430(6) 0.0598(7) 0.0307(5) -0.0174(5) 0.0094(4) -0.0094(5)
O2 0.0365(6) 0.0453(6) 0.0553(7) 0.0001(4) 0.0051(5) 0.0202(5)
O3 0.0268(5) 0.0473(6) 0.0553(7) -0.0067(4) -0.0021(4) 0.0046(5)

loop_
_atom_type_symbol
_atom_type_description
_atom_type_scat_dispersion_real
_atom_type_scat_dispersion_imag
_atom_type_scat_source
C C 0.0033 0.0016 'International Tables Vol C Tables 4.2.6.8 and 6.1.1.4'
H H 0.0000 0.0000 'International Tables Vol C Tables 4.2.6.8 and 6.1.1.4'
N N 0.0061 0.0033 'International Tables Vol C Tables 4.2.6.8 and 6.1.1.4'
O O 0.0106 0.0060 'International Tables Vol C Tables 4.2.6.8 and 6.1.1.4'

loop_
_geom_angle_atom_site_label_1
_geom_angle_atom_site_label_2
_geom_angle_atom_site_label_3
_geom_angle
O1 C2 N1 122.21(12)
O1 C2 C3 119.16(11)
N1 C2 C3 118.62(11)
O2 C3 C4 109.87(11)
O2 C3 C2 110.71(11)
C4 C3 C2 112.93(10)
O2 C3 H3 107.7
C4 C3 H3 107.7
C2 C3 H3 107.7
C3 C4 C5 108.54(11)
C3 C4 H4A 110.0
C5 C4 H4A 110.0
C3 C4 H4B 110.0
C5 C4 H4B 110.0
H4A C4 H4B 108.4
C6 C5 C4 109.47(10)
C6 C5 H5A 109.8
C4 C5 H5A 109.8
C6 C5 H5B 109.8
C4 C5 H5B 109.8
H5A C5 H5B 108.2
N1 C6 C5 112.35(11)
N1 C6 H6A 109.1
C5 C6 H6A 109.1
N1 C6 H6B 109.1
C5 C6 H6B 109.1
H6A C6 H6B 107.9
N1 C7 C8 112.04(10)
N1 C7 H7A 109.2
C8 C7 H7A 109.2
N1 C7 H7B 109.2
C8 C7 H7B 109.2
H7A C7 H7B 107.9
C9 C8 C13 117.85(12)
C9 C8 C7 120.32(11)
C13 C8 C7 121.84(12)
C8 C9 C10 121.88(12)
C8 C9 H9 119.1
C10 C9 H9 119.1
C11 C10 C9 119.33(13)
C11 C10 H10 120.3
C9 C10 H10 120.3
O3 C11 C10 123.94(12)
O3 C11 C12 116.31(12)
C10 C11 C12 119.75(13)
C13 C12 C11 120.02(12)
C13 C12 H12 120.0
C11 C12 H12 120.0
C12 C13 C8 121.16(13)
C12 C13 H13 119.4
C8 C13 H13 119.4
O3 C14 H14A 109.5
O3 C14 H14B 109.5
H14A C14 H14B 109.5
O3 C14 H14C 109.5
H14A C14 H14C 109.5
H14B C14 H14C 109.5
C2 N1 C6 125.13(11)
C2 N1 C7 119.67(11)
C6 N1 C7 114.78(10)
C3 O2 H2 107.9(12)
C11 O3 C14 117.08(12)

loop_
_geom_bond_atom_site_label_1
_geom_bond_atom_site_label_2
_geom_bond_distance
C2 O1 1.2381(15)
C2 N1 1.3443(16)
C2 C3 1.5426(18)
C3 O2 1.4039(16)
C3 C4 1.5145(19)
C3 H3 1.0000
C4 C5 1.5160(19)
C4 H4A 0.9900
C4 H4B 0.9900
C5 C6 1.5121(19)
C5 H5A 0.9900
C5 H5B 0.9900
C6 N1 1.4717(16)
C6 H6A 0.9900
C6 H6B 0.9900
C7 N1 1.4753(16)
C7 C8 1.5154(18)
C7 H7A 0.9900
C7 H7B 0.9900
C8 C9 1.3865(19)
C8 C13 1.3977(18)
C9 C10 1.393(2)
C9 H9 0.9500
C10 C11 1.3909(19)
C10 H10 0.9500
C11 O3 1.3719(16)
C11 C12 1.391(2)
C12 C13 1.3871(19)
C12 H12 0.9500
C13 H13 0.9500
C14 O3 1.4272(19)
C14 H14A 0.9800
C14 H14B 0.9800
C14 H14C 0.9800
O2 H2 0.96(2)

loop_
_geom_hbond_atom_site_label_D
_geom_hbond_atom_site_label_H
_geom_hbond_atom_site_label_A
_geom_hbond_site_symmetry_A
_geom_hbond_distance_DH
_geom_hbond_distance_HA
_geom_hbond_distance_DA
_geom_hbond_angle_DHA
_geom_hbond_publ_flag
O2 H2 O1 3_556 0.96(2) 1.84(2) 2.7708(16) 161.6(19) y
C6 H6B O1 4_565 0.99 2.43 3.3142(17) 148 y
C14 H14B O2 3_656 0.98 2.52 3.449(2) 158 y

loop_
_geom_torsion_atom_site_label_1
_geom_torsion_atom_site_label_2
_geom_torsion_atom_site_label_3
_geom_torsion_atom_site_label_4
_geom_torsion
O1 C2 C3 O2 -36.84(16)
N1 C2 C3 O2 144.47(12)
O1 C2 C3 C4 -160.52(12)
N1 C2 C3 C4 20.79(15)
O2 C3 C4 C5 -174.31(10)
C2 C3 C4 C5 -50.17(14)
C3 C4 C5 C6 64.96(14)
C4 C5 C6 N1 -48.71(15)
N1 C7 C8 C9 -70.61(15)
N1 C7 C8 C13 109.37(14)
C13 C8 C9 C10 -0.5(2)
C7 C8 C9 C10 179.46(12)
C8 C9 C10 C11 -0.5(2)
C9 C10 C11 O3 -178.55(12)
C9 C10 C11 C12 1.5(2)
O3 C11 C12 C13 178.67(13)
C10 C11 C12 C13 -1.3(2)
C11 C12 C13 C8 0.3(2)
C9 C8 C13 C12 0.7(2)
C7 C8 C13 C12 -179.32(12)
O1 C2 N1 C6 176.47(12)
C3 C2 N1 C6 -4.89(17)
O1 C2 N1 C7 4.33(18)
C3 C2 N1 C7 -177.02(10)
C5 C6 N1 C2 19.25(17)
C5 C6 N1 C7 -168.28(10)
C8 C7 N1 C2 98.18(13)
C8 C7 N1 C6 -74.74(14)
C10 C11 O3 C14 -1.19(19)
C12 C11 O3 C14 178.80(13)

loop_
_cod_related_entry_id
_cod_related_entry_database
_cod_related_entry_code
1 ChemSpider 26528220
